data_2216319
loop_
_publ_author_name
'Tsonko Kolev'
'Bojidarka Koleva'
'R\"udiger W. Seidel'
'Michael Spiteller'
'William S. Sheldrick'

_publ_section_title
;
 Cyclohexylammonium hydrogensquarate hemihydrate
;
_journal_coeditor_code BT2617
_journal_issue 12
_journal_name_full 'Acta Crystallographica Section E'
_journal_page_first o4852
_journal_page_last o4852
_journal_paper_doi 10.1107/S1600536807059132
_journal_volume 63
_journal_year 2007
_chemical_formula_moiety 'C6 H14 N +, C4 H O4 -, 0.5(H2 O)'
_chemical_formula_sum 'C10 H16 N O4.5'
_chemical_formula_weight 222.24
_chemical_name_common 'not relevant'
_chemical_name_systematic
;
Cyclohexylammonium hydrogensquarate hemihydrate
;
_space_group_IT_number 60
_symmetry_cell_setting orthorhombic
_symmetry_space_group_name_Hall '-P 2n 2ab'
_symmetry_space_group_name_H-M 'P b c n'
_atom_sites_solution_hydrogens geom
_atom_sites_solution_primary direct
_atom_sites_solution_secondary difmap
_audit_creation_method SHELXL-97
_cell_angle_alpha 90.00
_cell_angle_beta 90.00
_cell_angle_gamma 90.00
_cell_formula_units_Z 8
_cell_length_a 9.3553(8)
_cell_length_b 11.087(4)
_cell_length_c 22.1880(19)
_cell_measurement_reflns_used 50
_cell_measurement_temperature 294(2)
_cell_measurement_theta_max 12.354
_cell_measurement_theta_min 4.790
_cell_volume 2301.4(9)
_computing_cell_refinement 'R3m/V (Siemens, 1989)'
_computing_data_collection 'R3m/V (Siemens, 1989)'
_computing_data_reduction 'XDISK (Siemens, 1989)'
_computing_molecular_graphics 'SHELXTL-PLUS (Sheldrick, 1995)'
_computing_publication_material 'SHELXL97 (Sheldrick, 1997)'
_computing_structure_refinement 'SHELXL97 (Sheldrick, 1997)'
_computing_structure_solution 'SHELXS97 (Sheldrick, 1997)'
_diffrn_ambient_temperature 294(2)
_diffrn_measured_fraction_theta_full 0.995
_diffrn_measured_fraction_theta_max 0.995
_diffrn_measurement_device_type 'Siemens P4 4-circle'
_diffrn_measurement_method \w-scans
_diffrn_radiation_monochromator graphite
_diffrn_radiation_source 'fine-focus sealed tube'
_diffrn_radiation_type MoK\a
_diffrn_radiation_wavelength 0.71073
_diffrn_reflns_av_R_equivalents 0.0365
_diffrn_reflns_av_sigmaI/netI 0.0449
_diffrn_reflns_limit_h_max 11
_diffrn_reflns_limit_h_min -1
_diffrn_reflns_limit_k_max 13
_diffrn_reflns_limit_k_min -1
_diffrn_reflns_limit_l_max 26
_diffrn_reflns_limit_l_min -1
_diffrn_reflns_number 2655
_diffrn_reflns_theta_full 25.00
_diffrn_reflns_theta_max 25.00
_diffrn_reflns_theta_min 2.85
_diffrn_standards_decay_% 1
_diffrn_standards_interval_count 97
_diffrn_standards_number 3
_exptl_absorpt_coefficient_mu 0.101
_exptl_absorpt_correction_T_max 0.9531
_exptl_absorpt_correction_T_min 0.9484
_exptl_absorpt_correction_type psi-scan
_exptl_absorpt_process_details
;
(ABSPsiScan; Spek, 2003)
;
_exptl_crystal_colour colourless
_exptl_crystal_density_diffrn 1.283
_exptl_crystal_density_method 'not measured'
_exptl_crystal_description prism
_exptl_crystal_F_000 952
_exptl_crystal_size_max 0.53
_exptl_crystal_size_mid 0.51
_exptl_crystal_size_min 0.48
_refine_diff_density_max 0.201
_refine_diff_density_min -0.136
_refine_ls_extinction_coef 0.021(3)
_refine_ls_extinction_expression Fc^*^=kFc[1+0.001xFc^2^\l^3^/sin(2\q)]^-1/4^
_refine_ls_extinction_method SHELXL
_refine_ls_goodness_of_fit_ref 1.020
_refine_ls_hydrogen_treatment mixed
_refine_ls_matrix_type full
_refine_ls_number_parameters 146
_refine_ls_number_reflns 2015
_refine_ls_number_restraints 0
_refine_ls_restrained_S_all 1.020
_refine_ls_R_factor_all 0.0907
_refine_ls_R_factor_gt 0.0512
_refine_ls_shift/su_max 0.000
_refine_ls_shift/su_mean 0.000
_refine_ls_structure_factor_coef Fsqd
_refine_ls_weighting_details 'calc w=1/[\s^2^(Fo^2^)+(0.0675P)^2^+0.3613P] where P=(Fo^2^+2Fc^2^)/3'
_refine_ls_weighting_scheme calc
_refine_ls_wR_factor_gt 0.1212
_refine_ls_wR_factor_ref 0.1415
_reflns_number_gt 1272
_reflns_number_total 2015
_reflns_threshold_expression I>2\s(I)
_cod_data_source_file bt2617.cif
_cod_data_source_block I
_cod_depositor_comments
;
The following automatic conversions were performed:

'_chemical_melting_point' value 'not measured' was changed to '?' -
the value is undefined or not given.

Automatic conversion script
Id: cif_fix_values 1646 2011-03-28 12:23:43Z adriana 

The following automatic conversions were performed:

'_chemical_melting_point' value 'not measured' was changed to '?' -
the value is undefined or not given.

Automatic conversion script
Id: cif_fix_values 1715 2011-07-08 13:25:40Z adriana 
;
_cod_original_formula_sum 'C10 H16 N1 O4.5'
_cod_database_code 2216319
_cod_database_fobs_code 2216319

loop_
_symmetry_equiv_pos_as_xyz
'x, y, z'
'-x+1/2, -y+1/2, z+1/2'
'x+1/2, -y+1/2, -z'
'-x, y, -z+1/2'
'-x, -y, -z'
'x-1/2, y-1/2, -z-1/2'
'-x-1/2, y-1/2, z'
'x, -y, z-1/2'

loop_
_atom_site_type_symbol
_atom_site_label
_atom_site_fract_x
_atom_site_fract_y
_atom_site_fract_z
_atom_site_U_iso_or_equiv
_atom_site_adp_type
_atom_site_calc_flag
_atom_site_refinement_flags
_atom_site_occupancy
N N1 0.86327(19) 0.35921(16) 0.16649(8) 0.0419(5) Uani d . 1
H H11 0.8933 0.4346 0.1719 0.063 Uiso calc R 1
H H12 0.8987 0.3124 0.1954 0.063 Uiso calc R 1
H H13 0.7682 0.3573 0.1679 0.063 Uiso calc R 1
C C1 0.9127(2) 0.3146(2) 0.10672(10) 0.0426(6) Uani d . 1
H H1 1.0160 0.3282 0.1039 0.051 Uiso calc R 1
C C2 0.8854(3) 0.1809(2) 0.10055(12) 0.0555(7) Uani d . 1
H H21 0.7838 0.1649 0.1041 0.067 Uiso calc R 1
H H22 0.9342 0.1378 0.1325 0.067 Uiso calc R 1
C C3 0.9391(3) 0.1371(3) 0.03954(13) 0.0698(9) Uani d . 1
H H31 1.0422 0.1461 0.0378 0.084 Uiso calc R 1
H H32 0.9169 0.0522 0.0350 0.084 Uiso calc R 1
C C4 0.8725(4) 0.2066(3) -0.01147(14) 0.0895(11) Uani d . 1
H H41 0.9145 0.1805 -0.0492 0.107 Uiso calc R 1
H H42 0.7709 0.1890 -0.0130 0.107 Uiso calc R 1
C C5 0.8934(4) 0.3396(3) -0.00458(14) 0.0875(11) Uani d . 1
H H51 0.8415 0.3813 -0.0362 0.105 Uiso calc R 1
H H52 0.9941 0.3586 -0.0091 0.105 Uiso calc R 1
C C6 0.8415(3) 0.3845(2) 0.05702(12) 0.0638(8) Uani d . 1
H H61 0.8635 0.4696 0.0613 0.077 Uiso calc R 1
H H62 0.7386 0.3749 0.0598 0.077 Uiso calc R 1
O O7 0.56071(16) 0.39632(13) 0.17312(8) 0.0507(5) Uani d . 1
O O8 0.21107(16) 0.38561(12) 0.18896(8) 0.0538(5) Uani d . 1
H H8 0.2417 0.4547 0.1860 0.081 Uiso calc R 1
O O9 0.21940(16) 0.10179(12) 0.18503(8) 0.0537(5) Uani d . 1
O O10 0.56638(18) 0.10553(14) 0.17129(9) 0.0619(6) Uani d . 1
C C7 0.4700(2) 0.31678(19) 0.17684(10) 0.0352(5) Uani d . 1
C C8 0.3163(2) 0.30963(18) 0.18360(10) 0.0349(5) Uani d . 1
C C9 0.3157(2) 0.18191(19) 0.18237(10) 0.0368(6) Uani d . 1
C C10 0.4724(2) 0.18142(19) 0.17581(10) 0.0379(6) Uani d . 1
O O20 0.0000 0.2003(2) 0.2500 0.0474(6) Uani d S 1
H H20 0.060(3) 0.150(2) 0.2342(13) 0.071 Uiso d . 1

loop_
_atom_site_aniso_label
_atom_site_aniso_U_11
_atom_site_aniso_U_22
_atom_site_aniso_U_33
_atom_site_aniso_U_12
_atom_site_aniso_U_13
_atom_site_aniso_U_23
N1 0.0394(11) 0.0340(10) 0.0524(12) -0.0024(9) -0.0006(9) -0.0033(9)
C1 0.0386(13) 0.0418(13) 0.0475(14) -0.0004(11) 0.0045(11) -0.0008(11)
C2 0.0688(18) 0.0414(14) 0.0564(16) -0.0031(13) 0.0067(14) -0.0052(12)
C3 0.083(2) 0.0600(18) 0.066(2) -0.0056(17) 0.0209(16) -0.0195(15)
C4 0.108(3) 0.108(3) 0.0526(19) -0.002(2) 0.0044(19) -0.0177(19)
C5 0.119(3) 0.090(3) 0.0529(18) 0.007(2) 0.0053(19) 0.0152(18)
C6 0.079(2) 0.0553(17) 0.0574(17) 0.0053(15) 0.0030(15) 0.0104(13)
O7 0.0368(9) 0.0352(9) 0.0801(13) -0.0081(7) 0.0038(9) 0.0050(9)
O8 0.0329(9) 0.0232(8) 0.1054(15) 0.0006(7) 0.0017(9) -0.0016(8)
O9 0.0350(9) 0.0232(8) 0.1029(15) -0.0022(7) 0.0070(9) -0.0036(9)
O10 0.0422(10) 0.0394(10) 0.1042(16) 0.0125(8) 0.0161(10) -0.0014(10)
C7 0.0334(12) 0.0311(11) 0.0411(13) -0.0017(10) 0.0013(10) 0.0020(10)
C8 0.0327(12) 0.0236(11) 0.0485(13) 0.0019(10) -0.0007(10) -0.0003(10)
C9 0.0354(12) 0.0237(11) 0.0513(14) 0.0004(10) 0.0023(11) -0.0018(10)
C10 0.0367(13) 0.0311(11) 0.0461(14) 0.0026(10) 0.0053(11) 0.0014(10)
O20 0.0435(14) 0.0400(13) 0.0585(16) 0.000 0.0070(12) 0.000

loop_
_atom_type_symbol
_atom_type_description
_atom_type_scat_dispersion_real
_atom_type_scat_dispersion_imag
_atom_type_scat_source
C C 0.0033 0.0016 'International Tables Vol C Tables 4.2.6.8 and 6.1.1.4'
H H 0.0000 0.0000 'International Tables Vol C Tables 4.2.6.8 and 6.1.1.4'
N N 0.0061 0.0033 'International Tables Vol C Tables 4.2.6.8 and 6.1.1.4'
O O 0.0106 0.0060 'International Tables Vol C Tables 4.2.6.8 and 6.1.1.4'

loop_
_geom_angle_atom_site_label_1
_geom_angle_atom_site_label_2
_geom_angle_atom_site_label_3
_geom_angle
C1 N1 H11 109.5
C1 N1 H12 109.5
H11 N1 H12 109.5
C1 N1 H13 109.5
H11 N1 H13 109.5
H12 N1 H13 109.5
N1 C1 C6 110.16(19)
N1 C1 C2 110.74(19)
C6 C1 C2 111.4(2)
N1 C1 H1 108.1
C6 C1 H1 108.1
C2 C1 H1 108.1
C1 C2 C3 109.7(2)
C1 C2 H21 109.7
C3 C2 H21 109.7
C1 C2 H22 109.7
C3 C2 H22 109.7
H21 C2 H22 108.2
C4 C3 C2 111.6(3)
C4 C3 H31 109.3
C2 C3 H31 109.3
C4 C3 H32 109.3
C2 C3 H32 109.3
H31 C3 H32 108.0
C5 C4 C3 111.9(3)
C5 C4 H41 109.2
C3 C4 H41 109.2
C5 C4 H42 109.2
C3 C4 H42 109.2
H41 C4 H42 107.9
C4 C5 C6 111.7(3)
C4 C5 H51 109.3
C6 C5 H51 109.3
C4 C5 H52 109.3
C6 C5 H52 109.3
H51 C5 H52 107.9
C1 C6 C5 110.2(2)
C1 C6 H61 109.6
C5 C6 H61 109.6
C1 C6 H62 109.6
C5 C6 H62 109.6
H61 C6 H62 108.1
C8 O8 H8 109.5
O7 C7 C8 137.1(2)
O7 C7 C10 135.1(2)
C8 C7 C10 87.78(17)
O8 C8 C9 130.3(2)
O8 C8 C7 136.50(19)
C9 C8 C7 93.22(18)
O9 C9 C8 134.6(2)
O9 C9 C10 135.23(19)
C8 C9 C10 90.12(18)
O10 C10 C9 136.7(2)
O10 C10 C7 134.5(2)
C9 C10 C7 88.88(17)

loop_
_geom_bond_atom_site_label_1
_geom_bond_atom_site_label_2
_geom_bond_distance
N1 C1 1.489(3)
N1 H11 0.8900
N1 H12 0.8900
N1 H13 0.8900
C1 C6 1.503(3)
C1 C2 1.511(3)
C1 H1 0.9800
C2 C3 1.523(3)
C2 H21 0.9700
C2 H22 0.9700
C3 C4 1.504(4)
C3 H31 0.9700
C3 H32 0.9700
C4 C5 1.496(5)
C4 H41 0.9700
C4 H42 0.9700
C5 C6 1.534(4)
C5 H51 0.9700
C5 H52 0.9700
C6 H61 0.9700
C6 H62 0.9700
O7 C7 1.226(2)
O8 C8 1.301(2)
O8 H8 0.8200
O9 C9 1.267(2)
O10 C10 1.221(2)
C7 C8 1.449(3)
C7 C10 1.501(3)
C8 C9 1.416(3)
C9 C10 1.473(3)
O20 H20 0.86(2)

loop_
_geom_hbond_atom_site_label_D
_geom_hbond_atom_site_label_H
_geom_hbond_atom_site_label_A
_geom_hbond_site_symmetry_A
_geom_hbond_distance_DH
_geom_hbond_distance_HA
_geom_hbond_distance_DA
_geom_hbond_angle_DHA
_geom_hbond_publ_flag
O8 H8 O9 7_665 0.82 1.67 2.485(2) 171.2 y
N1 H11 O10 7_765 0.89 1.93 2.811(3) 169.1 y
N1 H12 O20 1_655 0.89 1.98 2.859(2) 170.9 y
N1 H13 O7 . 0.89 1.99 2.864(2) 166.0 y
O20 H20 O9 . 0.86(2) 1.93(2) 2.7358(18) 156(2) y

loop_
_cod_related_entry_id
_cod_related_entry_database
_cod_related_entry_code
1 ChemSpider 30655371
